data_1534064
loop_
_publ_author_name
'Locock, A.J.'
'Burns, P.C.'

_publ_section_title
;
 Structures and synthesis of framework Rb and Cs uranyl arsenates and
 their relationships with their phosphate analogues
;
_journal_name_full 'Journal of Solid State Chemistry'
_journal_page_first 372
_journal_page_last 379
_journal_volume 175
_journal_year 2003
_chemical_formula_sum 'As4 Cs2 H4 O28 U5'
_chemical_name_systematic 'Cs2 (U O2) ((U O2) (As O4))4 (H2 O)2'
_space_group_IT_number 36
_symmetry_space_group_name_Hall 'C 2c -2'
_symmetry_space_group_name_H-M 'C m c 21'
_cell_angle_alpha 90
_cell_angle_beta 90
_cell_angle_gamma 90
_cell_formula_units_Z 4
_cell_length_a 15.157
_cell_length_b 14.079
_cell_length_c 13.439
_cell_volume 2867.821
_citation_journal_id_ASTM JSSCBI
_cod_data_source_file Locock_JSSCBI_2003_208.cif
_cod_data_source_block H4As4Cs2O28U5
_cod_original_formula_sum 'H4 As4 Cs2 O28 U5'
_cod_database_code 1534064

loop_
_symmetry_equiv_pos_as_xyz
x,y,z
-x,-y,z+1/2
-x,y,z
x,-y,z+1/2
x+1/2,y+1/2,z
-x+1/2,-y+1/2,z+1/2
-x+1/2,y+1/2,z
x+1/2,-y+1/2,z+1/2

loop_
_atom_site_label
_atom_site_type_symbol
_atom_site_fract_x
_atom_site_fract_y
_atom_site_fract_z
_atom_site_occupancy
_atom_site_U_iso_or_equiv
Cs2 Cs+1 0 0.1853 0.8832 1 0.0
U3 U+6 0 0.1052 0.2323 1 0.0
O5 O-2 0.2857 -0.0935 0.5916 1 0.0
As2 As+5 0.2392 -0.0148 0.6708 1 0.0
O14 O-2 0.1425 -0.0492 0.7143 1 0.0
O3 O-2 0.268 0.2584 0.2395 1 0.0
O15 O-2 0 -0.0636 0.1589 1 0.0
O16 O-2 0 0.3745 0.732 1 0.0
O6 O-2 0.1916 0.3306 0.4143 1 0.0
O13 O-2 0.0916 0.2312 0.2806 1 0.0
O9 O-2 0.3829 0.0323 0.4509 1 0.0
As1 As+5 0.1913 0.2412 0.3276 1 0.0
O4 O-2 0.2321 0.075 0.5889 1 0.0
O10 O-2 0.3079 0.0104 0.7634 1 0.0
Cs1 Cs+1 0 0.4029 0.1637 1 0.0
O12 O-2 0 0.1491 0.1102 1 0.0
O7 O-2 0.2213 0.1518 0.4063 1 0.0
O8 O-2 0.1635 -0.0479 0.4177 1 0.0
U2 U+6 0.2736 -0.0066 0.431 1 0.0
O11 O-2 0 0.0583 0.3518 1 0.0
O1 O-2 0.1056 0.2292 0.585 1 0.0
O2 O-2 0.3381 0.2464 0.5517 1 0.0
U1 U+6 0.2206 0.2399 0.5699 1 0.0
